data_2008236
loop_
_publ_author_name
'Hai-Jun Yao'
'Chun-Hua Hu'
'Jian-Min Dou'
'Jie Sun'
'Jing-De Wei'
'Ruo-Shui Jin'
'Zu-En Huang'
'Pei-Ju Zheng'

_publ_section_title
;
 A degraded glycol-substituted <i>iso</i>-<i>closo</i> ten-vertex
 ruthenaborane:
 [(PPh~3~)HClRuB~9~H~5~(OCH~2~CH~2~OH)~2~(PPh~3~)~2~]^.^1.2CHCl~3~
;
_journal_issue 3
_journal_name_full 'Acta Crystallographica Section C'
_journal_page_first 337
_journal_page_last 339
_journal_paper_doi 10.1107/S0108270198013237
_journal_volume 55
_journal_year 1999
_chemical_formula_iupac '[Ru H Cl (C40 H45 B9 O4 P2) (C18 H15 P)] , 1.2C H Cl3'
_chemical_formula_moiety 'C58 H61 B9 Cl O4 P3 Ru , 1.2C H Cl3'
_chemical_formula_sum 'C59.2 H62.2 B9 Cl4.6 O4 P3 Ru'
_chemical_formula_weight 1292.03
_chemical_name_systematic
; 1-chloro-1-hydrido-2,6-di(2-hydroxyethoxy)-1,3,5-tris(triphenylphosphine)-
  iso-closo-1-ruthenadecaborane--trichloromethane (1:1.2)
;
_space_group_IT_number 2
_symmetry_cell_setting triclinic
_symmetry_space_group_name_Hall '-P 1'
_symmetry_space_group_name_H-M 'P -1'
_cell_angle_alpha 98.91(3)
_cell_angle_beta 117.43(3)
_cell_angle_gamma 97.21(2)
_cell_formula_units_Z 2
_cell_length_a 15.018(5)
_cell_length_b 18.383(4)
_cell_length_c 14.671(7)
_cell_measurement_reflns_used 25
_cell_measurement_temperature 294(2)
_cell_measurement_theta_max 10.8
_cell_measurement_theta_min 6.8
_cell_volume 3461(2)
_computing_cell_refinement 'MSC/AFC Diffractometer Control Software'
_computing_data_collection
;MSC/AFC Diffractometer Control Software (Molecular Structure Corporation,
 1994a
;
_computing_data_reduction 'PROCESS in TEXSAN (Molecular Structure Corporation, 1994b)'
_computing_molecular_graphics 'ZORTEP (Zsolnai & Huttner, 1994)'
_computing_publication_material SHELXL97
_computing_structure_refinement 'SHELXL97 (Sheldrick, 1997)'
_computing_structure_solution 'SHELXS97 (Sheldrick, 1990)'
_diffrn_ambient_temperature 294(2)
_diffrn_measured_fraction_theta_full 0.948
_diffrn_measured_fraction_theta_max 0.948
_diffrn_measurement_device_type 'Rigaku AFC-7R'
_diffrn_measurement_method \w-scans
_diffrn_radiation_monochromator graphite
_diffrn_radiation_source 'fine-focus sealed tube'
_diffrn_radiation_type MoK\a
_diffrn_radiation_wavelength 0.71069
_diffrn_reflns_av_R_equivalents 0.066
_diffrn_reflns_av_sigmaI/netI 0.159
_diffrn_reflns_limit_h_max 16
_diffrn_reflns_limit_h_min 0
_diffrn_reflns_limit_k_max 21
_diffrn_reflns_limit_k_min -21
_diffrn_reflns_limit_l_max 15
_diffrn_reflns_limit_l_min -17
_diffrn_reflns_number 12079
_diffrn_reflns_theta_full 25.00
_diffrn_reflns_theta_max 25.00
_diffrn_reflns_theta_min 2.30
_diffrn_standards_decay_% -0.42
_diffrn_standards_interval_count 200
_diffrn_standards_number 3
_exptl_absorpt_coefficient_mu 0.514
_exptl_absorpt_correction_T_max 0.900
_exptl_absorpt_correction_T_min 0.845
_exptl_absorpt_correction_type \y-scan
_exptl_absorpt_process_details '(North et al., 1968)'
_exptl_crystal_colour yellow
_exptl_crystal_density_diffrn 1.240
_exptl_crystal_density_method 'not measured'
_exptl_crystal_description 'square prism'
_exptl_crystal_F_000 1323
_exptl_crystal_size_max 0.34
_exptl_crystal_size_mid 0.23
_exptl_crystal_size_min 0.21
_refine_diff_density_max 0.983
_refine_diff_density_min -0.548
_refine_ls_extinction_method none
_refine_ls_goodness_of_fit_ref 1.052
_refine_ls_hydrogen_treatment 'H atoms: see below'
_refine_ls_matrix_type full
_refine_ls_number_parameters 781
_refine_ls_number_reflns 11568
_refine_ls_number_restraints 6
_refine_ls_restrained_S_all 1.053
_refine_ls_R_factor_all 0.170
_refine_ls_R_factor_gt 0.070
_refine_ls_shift/su_max 0.076
_refine_ls_shift/su_mean 0.003
_refine_ls_structure_factor_coef Fsqd
_refine_ls_weighting_details 'w = 1/[\s^2^(Fo^2^)+(0.1196P)^2^+3.8543P] where P=(Fo^2^+2Fc^2^)/3'
_refine_ls_weighting_scheme calc
_refine_ls_wR_factor_ref 0.242
_reflns_number_gt 6449
_reflns_number_total 11568
_reflns_threshold_expression I>2\s(I)
_cod_data_source_file da1032.cif
_cod_data_source_block I
_cod_depositor_comments
;
The following automatic conversions were performed:

'_refine_ls_weighting_scheme' value 'calc w =
1/[\s^2^(Fo^2^)+(0.1196P)^2^+3.8543P] where P=(Fo^2^+2Fc^2^)/3' was
changed to 'calc'. New tag '_refine_ls_weighting_details' was
created. The value of the new tag was set to 'w =
1/[\s^2^(Fo^2^)+(0.1196P)^2^+3.8543P] where P=(Fo^2^+2Fc^2^)/3'.

Automatic conversion script
Id: cif_fix_values 3143 2015-03-26 13:38:13Z robertas 
;
_cod_original_formula_sum 'C59.20 H62.20 B9 Cl4.60 O4 P3 Ru'
_cod_database_code 2008236

loop_
_symmetry_equiv_pos_as_xyz
'x, y, z'
'-x, -y, -z'

loop_
_atom_site_label
_atom_site_fract_x
_atom_site_fract_y
_atom_site_fract_z
_atom_site_U_iso_or_equiv
_atom_site_adp_type
_atom_site_calc_flag
_atom_site_refinement_flags
_atom_site_occupancy
_atom_site_disorder_assembly
_atom_site_disorder_group
_atom_site_type_symbol
Ru1 0.17607(5) 0.21353(4) -0.18742(5) 0.0325(2) Uani d . 1 . . Ru
H1 0.201(7) 0.159(5) -0.099(7) 0.06(3) Uiso d . 1 . . H
Cl1 0.21324(17) 0.31593(12) -0.03455(16) 0.0457(5) Uani d . 1 . . Cl
P1 0.02806(17) 0.17652(12) -0.17208(17) 0.0387(5) Uani d . 1 . . P
P2 0.47845(17) 0.23850(12) -0.08821(17) 0.0395(5) Uani d . 1 . . P
P3 0.12650(18) 0.35944(12) -0.38903(17) 0.0417(5) Uani d . 1 . . P
O1 -0.0251(4) 0.1845(3) -0.4173(4) 0.0423(14) Uani d . 1 . . O
C1 -0.0766(7) 0.1252(5) -0.5120(7) 0.052(2) Uani d . 1 . . C
H1A -0.0603 0.0778 -0.4956 0.063 Uiso calc R 1 . . H
H1B -0.0537 0.1361 -0.5613 0.063 Uiso calc R 1 . . H
C2 -0.1909(7) 0.1186(6) -0.5611(7) 0.062(3) Uani d . 1 . . C
H2A -0.2135 0.1058 -0.5123 0.074 Uiso calc R 1 . . H
H2B -0.2060 0.1671 -0.5735 0.074 Uiso calc R 1 . . H
O2 -0.2464(5) 0.0628(4) -0.6584(5) 0.074(2) Uani d . 1 . . O
H2 -0.2284 0.0740 -0.7004 0.112 Uiso calc R 1 . . H
O3 0.2887(5) 0.0728(3) -0.1696(4) 0.0431(14) Uani d . 1 . . O
C3 0.2870(9) 0.0533(5) -0.0815(7) 0.057(3) Uani d . 1 . . C
H3A 0.3393 0.0898 -0.0176 0.069 Uiso calc R 1 . . H
H3B 0.2206 0.0552 -0.0868 0.069 Uiso calc R 1 . . H
C4 0.3048(14) -0.0191(7) -0.0740(11) 0.115(6) Uani d . 1 . . C
H4A 0.3740 -0.0181 -0.0626 0.138 Uiso calc R 1 . . H
H4B 0.3044 -0.0281 -0.0108 0.138 Uiso calc R 1 . . H
O4 0.2415(8) -0.0793(4) -0.1542(8) 0.107(3) Uani d . 1 . . O
HO4 0.2418 -0.0737 -0.2085 0.160 Uiso calc R 1 . . H
C11 0.0539(8) 0.1499(5) -0.0476(7) 0.047(2) Uani d . 1 . . C
C12 -0.0285(10) 0.1146(7) -0.0388(9) 0.080(4) Uani d . 1 . . C
H12 -0.0953 0.1066 -0.0944 0.096 Uiso calc R 1 . . H
C13 -0.0114(14) 0.0914(9) 0.0523(12) 0.119(6) Uani d . 1 . . C
H13 -0.0664 0.0666 0.0571 0.143 Uiso calc R 1 . . H
C14 0.0864(16) 0.1051(9) 0.1349(11) 0.121(6) Uani d . 1 . . C
H14 0.0975 0.0930 0.1980 0.145 Uiso calc R 1 . . H
C15 0.1690(12) 0.1371(8) 0.1250(9) 0.089(4) Uani d . 1 . . C
H15 0.2362 0.1425 0.1786 0.107 Uiso calc R 1 . . H
C16 0.1504(9) 0.1605(6) 0.0354(8) 0.061(3) Uani d . 1 . . C
H16 0.2059 0.1848 0.0308 0.073 Uiso calc R 1 . . H
C21 -0.0659(7) 0.0906(5) -0.2662(6) 0.041(2) Uani d . 1 . . C
C22 -0.1719(7) 0.0809(6) -0.3141(8) 0.056(3) Uani d . 1 . . C
H22 -0.2007 0.1204 -0.3008 0.067 Uiso calc R 1 . . H
C23 -0.2336(8) 0.0138(6) -0.3805(8) 0.068(3) Uani d . 1 . . C
H23 -0.3046 0.0079 -0.4121 0.081 Uiso calc R 1 . . H
C24 -0.1941(9) -0.0453(6) -0.4019(8) 0.067(3) Uani d . 1 . . C
H24 -0.2380 -0.0906 -0.4483 0.080 Uiso calc R 1 . . H
C25 -0.0900(9) -0.0379(5) -0.3552(8) 0.059(3) Uani d . 1 . . C
H25 -0.0626 -0.0780 -0.3696 0.071 Uiso calc R 1 . . H
C26 -0.0262(7) 0.0292(5) -0.2868(7) 0.048(2) Uani d . 1 . . C
H26 0.0447 0.0338 -0.2536 0.057 Uiso calc R 1 . . H
C31 -0.0526(7) 0.2453(5) -0.1783(8) 0.053(2) Uani d . 1 . . C
C32 -0.1103(8) 0.2632(6) -0.2749(9) 0.062(3) Uani d . 1 . . C
H32 -0.1058 0.2419 -0.3340 0.075 Uiso calc R 1 . . H
C33 -0.1745(10) 0.3128(8) -0.2822(13) 0.095(4) Uani d . 1 . . C
H33 -0.2144 0.3235 -0.3470 0.114 Uiso calc R 1 . . H
C34 -0.1797(11) 0.3464(7) -0.1941(16) 0.105(5) Uani d . 1 . . C
H34 -0.2238 0.3788 -0.1992 0.127 Uiso calc R 1 . . H
C35 -0.1192(10) 0.3310(7) -0.1007(13) 0.093(4) Uani d . 1 . . C
H35 -0.1212 0.3544 -0.0410 0.111 Uiso calc R 1 . . H
C36 -0.0541(8) 0.2818(6) -0.0901(10) 0.067(3) Uani d . 1 . . C
H36 -0.0120 0.2736 -0.0241 0.081 Uiso calc R 1 . . H
C41 0.5498(7) 0.3337(5) -0.0563(7) 0.048(2) Uani d . 1 . . C
C42 0.6119(9) 0.3760(7) 0.0463(9) 0.086(4) Uani d . 1 . . C
H42 0.6173 0.3552 0.1020 0.103 Uiso calc R 1 . . H
C43 0.6653(13) 0.4475(8) 0.0677(13) 0.123(6) Uani d . 1 . . C
H43 0.7057 0.4757 0.1373 0.147 Uiso calc R 1 . . H
C44 0.6590(10) 0.4779(7) -0.0146(14) 0.102(5) Uani d . 1 . . C
H44 0.6944 0.5271 -0.0004 0.122 Uiso calc R 1 . . H
C45 0.6020(9) 0.4369(7) -0.1161(11) 0.093(4) Uani d . 1 . . C
H45 0.5992 0.4576 -0.1711 0.112 Uiso calc R 1 . . H
C46 0.5484(8) 0.3648(6) -0.1373(9) 0.077(3) Uani d . 1 . . C
H46 0.5105 0.3363 -0.2068 0.092 Uiso calc R 1 . . H
C51 0.5461(7) 0.1780(5) -0.1313(7) 0.047(2) Uani d . 1 . . C
C52 0.5025(7) 0.1009(5) -0.1749(7) 0.052(2) Uani d . 1 . . C
H52 0.4380 0.0812 -0.1841 0.063 Uiso calc R 1 . . H
C53 0.5533(9) 0.0544(6) -0.2042(8) 0.067(3) Uani d . 1 . . C
H53 0.5243 0.0029 -0.2326 0.080 Uiso calc R 1 . . H
C54 0.6483(10) 0.0846(8) -0.1911(11) 0.092(4) Uani d . 1 . . C
H54 0.6833 0.0532 -0.2115 0.110 Uiso calc R 1 . . H
C55 0.6909(10) 0.1580(8) -0.1498(14) 0.112(6) Uani d . 1 . . C
H55 0.7558 0.1765 -0.1405 0.134 Uiso calc R 1 . . H
C56 0.6418(8) 0.2076(7) -0.1202(11) 0.087(4) Uani d . 1 . . C
H56 0.6714 0.2591 -0.0938 0.104 Uiso calc R 1 . . H
C61 0.4943(6) 0.2201(5) 0.0356(6) 0.042(2) Uani d . 1 . . C
C62 0.5573(7) 0.1755(6) 0.0870(8) 0.058(3) Uani d . 1 . . C
H62 0.5941 0.1537 0.0582 0.070 Uiso calc R 1 . . H
C63 0.5674(9) 0.1621(7) 0.1809(9) 0.075(3) Uani d . 1 . . C
H63 0.6094 0.1308 0.2146 0.090 Uiso calc R 1 . . H
C64 0.5150(10) 0.1957(8) 0.2231(9) 0.086(4) Uani d . 1 . . C
H64 0.5221 0.1876 0.2869 0.103 Uiso calc R 1 . . H
C65 0.4521(9) 0.2408(8) 0.1742(8) 0.080(4) Uani d . 1 . . C
H65 0.4163 0.2630 0.2040 0.096 Uiso calc R 1 . . H
C66 0.4421(7) 0.2532(6) 0.0797(7) 0.063(3) Uani d . 1 . . C
H66 0.3996 0.2843 0.0460 0.076 Uiso calc R 1 . . H
C71 0.0938(7) 0.4249(5) -0.3114(7) 0.046(2) Uani d . 1 . . C
C72 0.0805(9) 0.4952(5) -0.3323(9) 0.068(3) Uani d . 1 . . C
H72 0.0871 0.5086 -0.3878 0.082 Uiso calc R 1 . . H
C73 0.0578(11) 0.5445(6) -0.2708(10) 0.085(4) Uani d . 1 . . C
H73 0.0492 0.5915 -0.2850 0.102 Uiso calc R 1 . . H
C74 0.0475(9) 0.5262(6) -0.1892(10) 0.078(3) Uani d . 1 . . C
H74 0.0330 0.5607 -0.1472 0.094 Uiso calc R 1 . . H
C75 0.0587(9) 0.4563(6) -0.1695(9) 0.071(3) Uani d . 1 . . C
H75 0.0507 0.4427 -0.1147 0.085 Uiso calc R 1 . . H
C76 0.0821(7) 0.4060(5) -0.2320(7) 0.052(2) Uani d . 1 . . C
H76 0.0897 0.3587 -0.2187 0.062 Uiso calc R 1 . . H
C81 0.0153(8) 0.3241(5) -0.5193(7) 0.053(2) Uani d . 1 . . C
C82 0.0245(10) 0.2806(6) -0.5993(8) 0.074(3) Uani d . 1 . . C
H82 0.0880 0.2713 -0.5873 0.089 Uiso calc R 1 . . H
C83 -0.0635(14) 0.2509(7) -0.6988(9) 0.093(5) Uani d . 1 . . C
H83 -0.0580 0.2217 -0.7530 0.112 Uiso calc R 1 . . H
C84 -0.1562(13) 0.2641(8) -0.7170(11) 0.100(5) Uani d . 1 . . C
H84 -0.2131 0.2442 -0.7838 0.119 Uiso calc R 1 . . H
C85 -0.1682(10) 0.3051(9) -0.6416(11) 0.095(4) Uani d . 1 . . C
H85 -0.2330 0.3124 -0.6554 0.114 Uiso calc R 1 . . H
C86 -0.0809(9) 0.3375(7) -0.5400(9) 0.076(3) Uani d . 1 . . C
H86 -0.0880 0.3674 -0.4875 0.091 Uiso calc R 1 . . H
C91 0.2220(8) 0.4204(5) -0.4056(8) 0.054(2) Uani d . 1 . . C
C92 0.3186(8) 0.4502(6) -0.3191(10) 0.074(3) Uani d . 1 . . C
H92 0.3379 0.4323 -0.2583 0.089 Uiso calc R 1 . . H
C93 0.3861(11) 0.5056(8) -0.3217(13) 0.107(5) Uani d . 1 . . C
H93 0.4504 0.5269 -0.2627 0.128 Uiso calc R 1 . . H
C94 0.3576(13) 0.5290(9) -0.4125(16) 0.119(6) Uani d . 1 . . C
H94 0.4041 0.5661 -0.4149 0.143 Uiso calc R 1 . . H
C95 0.2587(13) 0.4989(9) -0.5049(13) 0.107(5) Uani d . 1 . . C
H95 0.2404 0.5156 -0.5666 0.128 Uiso calc R 1 . . H
C96 0.1950(10) 0.4463(6) -0.4981(9) 0.076(3) Uani d . 1 . . C
H96 0.1301 0.4257 -0.5565 0.092 Uiso calc R 1 . . H
B2 0.0819(7) 0.1965(5) -0.3542(7) 0.035(2) Uani d . 1 . . B
B3 0.1750(7) 0.2788(5) -0.3238(7) 0.035(2) Uani d . 1 . . B
B4 0.2812(7) 0.3003(5) -0.2018(7) 0.034(2) Uani d . 1 . . B
H4 0.323(5) 0.358(4) -0.151(6) 0.030(19) Uiso d . 1 . . H
B5 0.3343(7) 0.2238(5) -0.1920(7) 0.037(2) Uani d . 1 . . B
B6 0.2546(7) 0.1348(5) -0.2098(7) 0.035(2) Uani d . 1 . . B
B7 0.1502(8) 0.1243(5) -0.3348(7) 0.040(2) Uani d . 1 . . B
H7 0.104(6) 0.060(4) -0.368(6) 0.04(2) Uiso d . 1 . . H
B8 0.1715(7) 0.1922(5) -0.4022(7) 0.036(2) Uani d . 1 . . B
H8 0.147(6) 0.180(5) -0.496(7) 0.05(2) Uiso d . 1 . . H
B9 0.2915(8) 0.2543(5) -0.3107(7) 0.036(2) Uani d . 1 . . B
H9 0.344(5) 0.283(3) -0.341(5) 0.011(15) Uiso d . 1 . . H
B10 0.2748(7) 0.1554(5) -0.3150(7) 0.036(2) Uani d . 1 . . B
H10 0.307(5) 0.124(4) -0.346(5) 0.020(17) Uiso d . 1 . . H
C1S 0.2166(13) 0.3764(10) 0.1956(11) 0.116(6) Uani d . 1 . . C
H1S 0.2097 0.3435 0.1324 0.139 Uiso calc R 1 . . H
Cl2 0.1796(5) 0.4571(3) 0.1628(6) 0.172(2) Uani d . 1 . . Cl
Cl3 0.1287(5) 0.3316(3) 0.2269(4) 0.1481(19) Uani d . 1 . . Cl
Cl4 0.3394(5) 0.3952(6) 0.2891(5) 0.245(4) Uani d . 1 . . Cl
C2S 0.463(2) 0.234(2) 0.532(4) 0.11(3) Uani d PD 0.20 . . C
H2S 0.4371 0.2270 0.5810 0.130 Uiso calc PR 0.20 . . H
Cl5 0.5305(16) 0.3237(18) 0.5793(17) 0.193(16) Uani d PD 0.20 . . Cl
Cl6 0.3561(19) 0.2226(17) 0.4158(18) 0.25(2) Uani d PD 0.20 . . Cl
Cl7 0.528(3) 0.165(2) 0.537(3) 0.33(4) Uani d PD 0.20 . . Cl

loop_
_atom_site_aniso_label
_atom_site_aniso_U_11
_atom_site_aniso_U_22
_atom_site_aniso_U_33
_atom_site_aniso_U_12
_atom_site_aniso_U_13
_atom_site_aniso_U_23
Ru1 0.0337(4) 0.0301(4) 0.0321(4) 0.0075(3) 0.0151(3) 0.0064(3)
Cl1 0.0525(13) 0.0414(12) 0.0399(12) 0.0092(10) 0.0227(10) 0.0020(9)
P1 0.0390(13) 0.0346(12) 0.0421(12) 0.0045(10) 0.0221(11) 0.0044(9)
P2 0.0334(12) 0.0385(12) 0.0398(12) 0.0072(10) 0.0133(10) 0.0074(10)
P3 0.0470(14) 0.0336(12) 0.0383(12) 0.0098(10) 0.0150(11) 0.0113(9)
O1 0.036(3) 0.036(3) 0.043(3) 0.007(3) 0.011(3) 0.005(3)
C1 0.042(5) 0.050(5) 0.047(5) 0.005(4) 0.012(4) 0.002(4)
C2 0.042(6) 0.076(7) 0.048(6) -0.002(5) 0.012(5) 0.011(5)
O2 0.054(4) 0.066(5) 0.054(4) -0.001(4) -0.005(3) -0.003(3)
O3 0.055(4) 0.037(3) 0.046(3) 0.016(3) 0.028(3) 0.019(3)
C3 0.083(7) 0.050(6) 0.042(5) 0.017(5) 0.029(5) 0.019(4)
C4 0.192(17) 0.068(9) 0.075(9) 0.025(10) 0.055(10) 0.032(8)
O4 0.137(8) 0.050(5) 0.110(7) 0.002(5) 0.048(6) 0.013(5)
C11 0.065(6) 0.038(5) 0.049(5) 0.006(4) 0.039(5) 0.007(4)
C12 0.095(9) 0.096(9) 0.070(7) -0.001(7) 0.060(7) 0.025(7)
C13 0.139(14) 0.138(14) 0.088(11) -0.021(11) 0.071(11) 0.038(10)
C14 0.183(18) 0.114(12) 0.063(9) 0.010(12) 0.057(11) 0.043(9)
C15 0.112(11) 0.105(10) 0.053(7) 0.023(9) 0.037(7) 0.039(7)
C16 0.079(8) 0.058(6) 0.048(6) 0.016(6) 0.031(6) 0.014(5)
C21 0.047(5) 0.039(5) 0.039(5) 0.003(4) 0.026(4) 0.005(4)
C22 0.042(6) 0.053(6) 0.067(6) 0.004(5) 0.026(5) 0.004(5)
C23 0.053(6) 0.062(7) 0.070(7) -0.006(5) 0.023(6) 0.002(6)
C24 0.076(8) 0.060(7) 0.043(6) -0.016(6) 0.026(6) -0.011(5)
C25 0.080(8) 0.037(5) 0.069(7) -0.002(5) 0.050(6) 0.001(5)
C26 0.052(6) 0.038(5) 0.057(6) 0.006(4) 0.031(5) 0.012(4)
C31 0.044(5) 0.038(5) 0.071(7) 0.005(4) 0.029(5) -0.004(5)
C32 0.050(6) 0.053(6) 0.088(8) 0.022(5) 0.035(6) 0.021(6)
C33 0.071(8) 0.082(9) 0.127(12) 0.042(7) 0.036(8) 0.034(8)
C34 0.078(10) 0.060(8) 0.189(18) 0.037(7) 0.074(12) 0.013(10)
C35 0.076(9) 0.069(8) 0.131(12) 0.017(7) 0.061(9) -0.018(8)
C36 0.056(6) 0.053(6) 0.091(8) 0.008(5) 0.042(6) -0.005(6)
C41 0.034(5) 0.043(5) 0.059(6) 0.006(4) 0.017(4) 0.010(4)
C42 0.079(8) 0.080(9) 0.063(7) -0.019(7) 0.019(6) -0.003(6)
C43 0.127(13) 0.069(9) 0.106(12) -0.046(9) 0.032(10) -0.019(8)
C44 0.074(9) 0.040(7) 0.153(15) -0.012(6) 0.036(10) 0.004(8)
C45 0.065(8) 0.079(8) 0.100(10) -0.014(7) 0.010(7) 0.049(8)
C46 0.061(7) 0.071(7) 0.063(7) -0.015(6) 0.008(6) 0.022(6)
C51 0.044(5) 0.054(6) 0.047(5) 0.015(4) 0.023(4) 0.016(4)
C52 0.041(5) 0.051(6) 0.057(6) 0.016(4) 0.018(5) 0.007(5)
C53 0.076(8) 0.066(7) 0.071(7) 0.026(6) 0.047(6) 0.009(6)
C54 0.083(9) 0.082(9) 0.132(12) 0.038(8) 0.070(9) 0.010(8)
C55 0.072(9) 0.081(10) 0.198(17) 0.001(7) 0.094(11) -0.006(10)
C56 0.049(7) 0.066(7) 0.147(12) 0.006(6) 0.058(8) 0.004(7)
C61 0.036(5) 0.049(5) 0.036(5) 0.009(4) 0.012(4) 0.013(4)
C62 0.054(6) 0.071(7) 0.061(6) 0.028(5) 0.029(5) 0.026(5)
C63 0.074(8) 0.090(9) 0.054(7) 0.031(7) 0.018(6) 0.028(6)
C64 0.097(10) 0.118(11) 0.047(7) 0.027(8) 0.035(7) 0.033(7)
C65 0.077(8) 0.127(11) 0.052(7) 0.047(8) 0.038(6) 0.027(7)
C66 0.045(6) 0.089(8) 0.041(5) 0.022(6) 0.007(5) 0.015(5)
C71 0.051(6) 0.042(5) 0.047(5) 0.018(4) 0.022(5) 0.016(4)
C72 0.088(8) 0.040(5) 0.074(7) 0.027(5) 0.033(6) 0.019(5)
C73 0.124(11) 0.051(7) 0.092(9) 0.049(7) 0.052(9) 0.029(6)
C74 0.087(9) 0.061(7) 0.099(9) 0.035(6) 0.055(8) 0.009(7)
C75 0.085(8) 0.060(7) 0.087(8) 0.028(6) 0.055(7) 0.020(6)
C76 0.059(6) 0.043(5) 0.060(6) 0.022(5) 0.031(5) 0.021(5)
C81 0.057(6) 0.042(5) 0.042(5) 0.005(4) 0.009(5) 0.018(4)
C82 0.101(9) 0.052(6) 0.039(6) 0.024(6) 0.010(6) 0.010(5)
C83 0.142(14) 0.055(7) 0.045(7) 0.010(8) 0.018(8) 0.013(5)
C84 0.094(11) 0.081(10) 0.062(9) -0.015(8) -0.003(8) 0.018(7)
C85 0.060(8) 0.115(12) 0.079(9) 0.011(8) 0.005(7) 0.043(9)
C86 0.062(7) 0.078(8) 0.071(7) 0.008(6) 0.016(6) 0.032(6)
C91 0.063(7) 0.046(5) 0.062(6) 0.012(5) 0.037(5) 0.020(5)
C92 0.059(7) 0.063(7) 0.084(8) -0.001(6) 0.023(6) 0.026(6)
C93 0.086(10) 0.088(10) 0.122(12) -0.015(8) 0.031(9) 0.053(9)
C94 0.106(13) 0.106(12) 0.171(17) 0.007(10) 0.082(13) 0.066(12)
C95 0.112(12) 0.118(12) 0.119(12) 0.024(10) 0.069(11) 0.067(10)
C96 0.093(9) 0.072(8) 0.067(7) 0.003(7) 0.042(7) 0.028(6)
B2 0.043(6) 0.030(5) 0.026(4) 0.010(4) 0.010(4) 0.009(4)
B3 0.041(5) 0.028(5) 0.030(5) 0.011(4) 0.012(4) 0.007(4)
B4 0.043(6) 0.037(5) 0.031(5) 0.010(4) 0.024(4) 0.012(4)
B5 0.039(6) 0.028(5) 0.037(5) 0.002(4) 0.015(4) 0.005(4)
B6 0.035(5) 0.030(5) 0.038(5) 0.006(4) 0.017(4) 0.006(4)
B7 0.045(6) 0.030(5) 0.034(5) 0.010(4) 0.013(5) 0.002(4)
B8 0.041(6) 0.034(5) 0.032(5) 0.008(4) 0.016(4) 0.011(4)
B9 0.043(6) 0.036(5) 0.030(5) 0.005(4) 0.020(4) 0.009(4)
B10 0.038(5) 0.039(5) 0.030(5) 0.009(4) 0.016(4) 0.004(4)
C1S 0.147(15) 0.150(14) 0.079(9) 0.055(12) 0.079(11) 0.006(9)
Cl2 0.210(6) 0.126(4) 0.259(7) 0.054(4) 0.170(6) 0.062(4)
Cl3 0.226(6) 0.127(4) 0.157(4) 0.052(4) 0.141(4) 0.044(3)
Cl4 0.149(5) 0.384(12) 0.158(6) 0.114(7) 0.049(5) -0.012(6)
C2S 0.08(5) 0.11(6) 0.14(7) -0.02(4) 0.09(5) -0.03(5)
Cl5 0.088(15) 0.36(5) 0.085(14) -0.03(2) 0.041(13) -0.01(2)
Cl6 0.26(4) 0.28(4) 0.105(18) -0.14(3) 0.06(2) 0.04(2)
Cl7 0.17(3) 0.49(9) 0.27(5) 0.01(4) 0.02(3) 0.26(6)

loop_
_atom_type_symbol
_atom_type_description
_atom_type_scat_dispersion_real
_atom_type_scat_dispersion_imag
_atom_type_scat_source
C C 0.0033 0.0016 'International Tables Vol C Tables 4.2.6.8 and 6.1.1.4'
H H 0.0000 0.0000 'International Tables Vol C Tables 4.2.6.8 and 6.1.1.4'
B B 0.0013 0.0007 'International Tables Vol C Tables 4.2.6.8 and 6.1.1.4'
P P 0.1023 0.0942 'International Tables Vol C Tables 4.2.6.8 and 6.1.1.4'
Cl Cl 0.1484 0.1585 'International Tables Vol C Tables 4.2.6.8 and 6.1.1.4'
Ru Ru -1.2594 0.8363 'International Tables Vol C Tables 4.2.6.8 and 6.1.1.4'
O O 0.0106 0.0060 'International Tables Vol C Tables 4.2.6.8 and 6.1.1.4'

loop_
_geom_angle_atom_site_label_1
_geom_angle_atom_site_label_2
_geom_angle_atom_site_label_3
_geom_angle
_geom_angle_publ_flag
B6 Ru1 B2 90.9(4) no
B6 Ru1 B4 89.2(4) no
B2 Ru1 B4 85.6(3) no
B6 Ru1 B7 46.0(3) no
B2 Ru1 B7 45.9(3) no
B4 Ru1 B7 94.0(3) no
B6 Ru1 P1 120.4(3) yes
B2 Ru1 P1 90.1(3) yes
B4 Ru1 P1 150.2(2) yes
B7 Ru1 P1 104.0(3) yes
B6 Ru1 B5 47.2(3) no
B2 Ru1 B5 94.8(4) no
B4 Ru1 B5 43.0(3) no
B7 Ru1 B5 71.2(3) no
P1 Ru1 B5 166.6(2) yes
B6 Ru1 Cl1 133.5(3) yes
B2 Ru1 Cl1 132.8(2) yes
B4 Ru1 Cl1 81.0(2) yes
B7 Ru1 Cl1 174.9(3) yes
P1 Ru1 Cl1 80.52(8) yes
B5 Ru1 Cl1 104.9(2) yes
B6 Ru1 B3 96.5(3) no
B2 Ru1 B3 44.3(3) no
B4 Ru1 B3 42.1(3) no
B7 Ru1 B3 70.5(3) no
P1 Ru1 B3 123.0(2) yes
B5 Ru1 B3 68.0(3) no
Cl1 Ru1 B3 105.3(2) yes
B6 Ru1 H1 69(3) yes
B2 Ru1 H1 136(3) yes
B4 Ru1 H1 130(3) yes
B7 Ru1 H1 100(3) yes
P1 Ru1 H1 70(3) yes
B5 Ru1 H1 98(3) yes
Cl1 Ru1 H1 84(3) yes
B3 Ru1 H1 165(3) yes
C21 P1 C11 99.0(4) no
C21 P1 C31 103.0(4) no
C11 P1 C31 102.2(4) no
C21 P1 Ru1 117.2(3) no
C11 P1 Ru1 114.7(3) no
C31 P1 Ru1 117.9(3) no
C41 P2 C61 106.2(4) no
C41 P2 C51 105.6(4) no
C61 P2 C51 106.8(4) no
C41 P2 B5 112.6(4) no
C61 P2 B5 111.7(4) no
C51 P2 B5 113.5(4) no
C71 P3 C81 108.2(5) no
C71 P3 C91 103.0(4) no
C81 P3 C91 106.2(4) no
C71 P3 B3 112.7(4) no
C81 P3 B3 111.9(4) no
C91 P3 B3 114.3(4) no
B2 O1 C1 118.8(7) no
O1 C1 C2 109.3(8) no
O1 C1 H1A 109.8 no
C2 C1 H1A 109.8 no
O1 C1 H1B 109.8 no
C2 C1 H1B 109.8 no
H1A C1 H1B 108.3 no
O2 C2 C1 112.1(9) no
O2 C2 H2A 109.2 no
C1 C2 H2A 109.2 no
O2 C2 H2B 109.2 no
C1 C2 H2B 109.2 no
H2A C2 H2B 107.9 no
C2 O2 H2 109.5 no
C3 O3 B6 125.2(7) no
C4 C3 O3 112.0(9) no
C4 C3 H3A 109.2 no
O3 C3 H3A 109.2 no
C4 C3 H3B 109.2 no
O3 C3 H3B 109.2 no
H3A C3 H3B 107.9 no
O4 C4 C3 119.8(12) no
O4 C4 H4A 107.4 no
C3 C4 H4A 107.4 no
O4 C4 H4B 107.4 no
C3 C4 H4B 107.4 no
H4A C4 H4B 106.9 no
C4 O4 HO4 109.5 no
C16 C11 C12 117.9(9) no
C16 C11 P1 123.2(7) no
C12 C11 P1 118.9(8) no
C13 C12 C11 120.3(13) no
C13 C12 H12 119.8 no
C11 C12 H12 119.8 no
C14 C13 C12 119.8(14) no
C14 C13 H13 120.1 no
C12 C13 H13 120.1 no
C13 C14 C15 120.1(12) no
C13 C14 H14 119.9 no
C15 C14 H14 119.9 no
C16 C15 C14 118.9(13) no
C16 C15 H15 120.5 no
C14 C15 H15 120.5 no
C15 C16 C11 122.7(11) no
C15 C16 H16 118.7 no
C11 C16 H16 118.7 no
C22 C21 C26 117.9(8) no
C22 C21 P1 125.4(7) no
C26 C21 P1 116.6(7) no
C23 C22 C21 119.9(10) no
C23 C22 H22 120.1 no
C21 C22 H22 120.1 no
C22 C23 C24 121.7(10) no
C22 C23 H23 119.2 no
C24 C23 H23 119.2 no
C23 C24 C25 119.9(9) no
C23 C24 H24 120.1 no
C25 C24 H24 120.1 no
C24 C25 C26 119.4(10) no
C24 C25 H25 120.3 no
C26 C25 H25 120.3 no
C25 C26 C21 121.2(9) no
C25 C26 H26 119.4 no
C21 C26 H26 119.4 no
C36 C31 C32 119.3(9) no
C36 C31 P1 122.0(9) no
C32 C31 P1 118.7(7) no
C33 C32 C31 119.6(11) no
C33 C32 H32 120.2 no
C31 C32 H32 120.2 no
C32 C33 C34 120.7(13) no
C32 C33 H33 119.6 no
C34 C33 H33 119.6 no
C35 C34 C33 118.3(12) no
C35 C34 H34 120.9 no
C33 C34 H34 120.9 no
C34 C35 C36 122.8(13) no
C34 C35 H35 118.6 no
C36 C35 H35 118.6 no
C31 C36 C35 119.1(12) no
C31 C36 H36 120.4 no
C35 C36 H36 120.4 no
C42 C41 C46 117.7(10) no
C42 C41 P2 122.9(8) no
C46 C41 P2 119.2(7) no
C43 C42 C41 121.4(13) no
C43 C42 H42 119.3 no
C41 C42 H42 119.3 no
C42 C43 C44 119.3(13) no
C42 C43 H43 120.3 no
C44 C43 H43 120.3 no
C45 C44 C43 120.9(12) no
C45 C44 H44 119.5 no
C43 C44 H44 119.6 no
C44 C45 C46 119.5(12) no
C44 C45 H45 120.2 no
C46 C45 H45 120.2 no
C45 C46 C41 121.0(11) no
C45 C46 H46 119.5 no
C41 C46 H46 119.5 no
C52 C51 C56 119.3(9) no
C52 C51 P2 119.8(7) no
C56 C51 P2 120.9(8) no
C53 C52 C51 120.8(10) no
C53 C52 H52 119.6 no
C51 C52 H52 119.6 no
C52 C53 C54 118.9(11) no
C52 C53 H53 120.5 no
C54 C53 H53 120.5 no
C55 C54 C53 121.0(11) no
C55 C54 H54 119.5 no
C53 C54 H54 119.5 no
C54 C55 C56 122.1(11) no
C54 C55 H55 118.9 no
C56 C55 H55 118.9 no
C55 C56 C51 117.8(11) no
C55 C56 H56 121.1 no
C51 C56 H56 121.1 no
C62 C61 C66 118.9(9) no
C62 C61 P2 122.6(7) no
C66 C61 P2 118.5(7) no
C61 C62 C63 121.4(10) no
C61 C62 H62 119.3 no
C63 C62 H62 119.3 no
C64 C63 C62 118.5(11) no
C64 C63 H63 120.7 no
C62 C63 H63 120.7 no
C63 C64 C65 121.5(11) no
C63 C64 H64 119.2 no
C65 C64 H64 119.2 no
C64 C65 C66 119.3(11) no
C64 C65 H65 120.3 no
C66 C65 H65 120.4 no
C61 C66 C65 120.3(10) no
C61 C66 H66 119.8 no
C65 C66 H66 119.8 no
C76 C71 C72 119.4(9) no
C76 C71 P3 119.8(7) no
C72 C71 P3 120.8(8) no
C73 C72 C71 119.6(11) no
C73 C72 H72 120.2 no
C71 C72 H72 120.2 no
C74 C73 C72 121.3(10) no
C74 C73 H73 119.3 no
C72 C73 H73 119.3 no
C73 C74 C75 119.2(10) no
C73 C74 H74 120.4 no
C75 C74 H74 120.4 no
C74 C75 C76 119.5(11) no
C74 C75 H75 120.3 no
C76 C75 H75 120.3 no
C71 C76 C75 120.9(9) no
C71 C76 H76 119.6 no
C75 C76 H76 119.6 no
C82 C81 C86 119.1(10) no
C82 C81 P3 119.7(8) no
C86 C81 P3 121.1(8) no
C81 C82 C83 119.0(13) no
C81 C82 H82 120.5 no
C83 C82 H82 120.5 no
C84 C83 C82 120.8(14) no
C84 C83 H83 119.6 no
C82 C83 H83 119.6 no
C85 C84 C83 121.9(13) no
C85 C84 H84 119.1 no
C83 C84 H84 119.1 no
C84 C85 C86 119.3(14) no
C84 C85 H85 120.3 no
C86 C85 H85 120.3 no
C81 C86 C85 119.8(13) no
C81 C86 H86 120.1 no
C85 C86 H86 120.1 no
C92 C91 C96 119.0(10) no
C92 C91 P3 118.5(8) no
C96 C91 P3 121.8(8) no
C93 C92 C91 120.8(11) no
C93 C92 H92 119.6 no
C91 C92 H92 119.6 no
C92 C93 C94 118.5(14) no
C92 C93 H93 120.8 no
C94 C93 H93 120.8 no
C93 C94 C95 122.8(13) no
C93 C94 H94 118.6 no
C95 C94 H94 118.6 no
C96 C95 C94 116.6(13) no
C96 C95 H95 121.7 no
C94 C95 H95 121.7 no
C95 C96 C91 122.2(13) no
C95 C96 H96 118.9 no
C91 C96 H96 118.9 no
O1 B2 B7 124.5(7) no
O1 B2 B3 126.9(7) no
B7 B2 B3 104.5(7) no
O1 B2 B8 125.5(7) no
B7 B2 B8 60.8(5) no
B3 B2 B8 60.5(5) no
O1 B2 Ru1 131.0(6) no
B7 B2 Ru1 73.3(4) no
B3 B2 Ru1 78.4(4) no
B8 B2 Ru1 103.3(5) no
B4 B3 B2 116.2(6) no
B4 B3 B9 60.8(5) no
B2 B3 B9 110.4(6) no
B4 B3 B8 110.2(6) no
B2 B3 B8 60.3(5) no
B9 B3 B8 59.2(5) no
B4 B3 P3 119.1(6) no
B2 B3 P3 117.3(6) no
B9 B3 P3 120.7(6) no
B8 B3 P3 120.2(6) no
B4 B3 Ru1 60.2(4) no
B2 B3 Ru1 57.3(4) no
B9 B3 Ru1 92.9(4) no
B8 B3 Ru1 90.8(4) no
P3 B3 Ru1 142.1(5) no
B5 B4 B3 106.7(7) no
B5 B4 B9 61.3(5) no
B3 B4 B9 62.1(5) no
B5 B4 Ru1 74.4(5) no
B3 B4 Ru1 77.7(5) no
B9 B4 Ru1 103.5(5) no
B5 B4 H4 125(4) no
B3 B4 H4 125(4) no
B9 B4 H4 127(4) no
Ru1 B4 H4 130(4) no
B4 B5 B9 61.5(5) no
B4 B5 B10 111.9(7) no
B9 B5 B10 60.7(5) no
B4 B5 B6 117.6(7) no
B9 B5 B6 112.0(6) no
B10 B5 B6 59.8(5) no
B4 B5 P2 118.0(6) no
B9 B5 P2 123.5(6) no
B10 B5 P2 122.4(6) no
B6 B5 P2 114.4(6) no
B4 B5 Ru1 62.6(4) no
B9 B5 Ru1 96.6(5) no
B10 B5 Ru1 92.0(5) no
B6 B5 Ru1 56.6(4) no
P2 B5 Ru1 135.6(5) no
O3 B6 B7 122.7(7) no
O3 B6 B10 118.2(7) no
B7 B6 B10 59.8(5) no
O3 B6 B5 126.7(7) no
B7 B6 B5 101.9(6) no
B10 B6 B5 59.3(5) no
O3 B6 Ru1 138.0(7) no
B7 B6 Ru1 75.6(5) no
B10 B6 Ru1 103.8(5) no
B5 B6 Ru1 76.2(5) no
B6 B7 B10 61.5(5) no
B6 B7 B2 117.5(7) no
B10 B7 B2 111.6(7) no
B6 B7 B8 112.7(7) no
B10 B7 B8 60.6(5) no
B2 B7 B8 60.5(5) no
B6 B7 Ru1 58.3(4) no
B10 B7 Ru1 94.2(5) no
B2 B7 Ru1 60.8(4) no
B8 B7 Ru1 95.5(5) no
B6 B7 H7 109(4) no
B10 B7 H7 124(4) no
B2 B7 H7 119(4) no
B8 B7 H7 131(4) no
Ru1 B7 H7 129(4) no
B9 B8 B2 110.5(6) no
B9 B8 B3 60.4(5) no
B2 B8 B3 59.2(5) no
B9 B8 B10 60.4(5) no
B2 B8 B10 108.6(6) no
B3 B8 B10 105.9(6) no
B9 B8 B7 106.2(6) no
B2 B8 B7 58.7(5) no
B3 B8 B7 102.0(6) no
B10 B8 B7 58.8(5) no
B9 B8 H8 117(4) no
B2 B8 H8 124(4) no
B3 B8 H8 126(4) no
B10 B8 H8 119(4) no
B7 B8 H8 126(4) no
B5 B9 B4 57.2(5) no
B5 B9 B8 105.9(6) no
B4 B9 B8 108.1(7) no
B5 B9 B3 99.9(6) no
B4 B9 B3 57.1(5) no
B8 B9 B3 60.4(5) no
B5 B9 B10 60.0(5) no
B4 B9 B10 107.8(6) no
B8 B9 B10 60.4(5) no
B3 B9 B10 105.8(7) no
B5 B9 H9 127(3) no
B4 B9 H9 123(3) no
B8 B9 H9 120(3) no
B3 B9 H9 125(3) no
B10 B9 H9 121(3) no
B7 B10 B5 102.2(6) no
B7 B10 B6 58.7(5) no
B5 B10 B6 60.8(5) no
B7 B10 B8 60.7(5) no
B5 B10 B8 104.5(6) no
B6 B10 B8 110.5(7) no
B7 B10 B9 106.7(7) no
B5 B10 B9 59.3(5) no
B6 B10 B9 111.7(6) no
B8 B10 B9 59.2(5) no
B7 B10 H10 123(4) no
B5 B10 H10 128(4) no
B6 B10 H10 122(4) no
B8 B10 H10 118(4) no
B9 B10 H10 120(4) no
Cl4 C1S Cl2 111.1(11) no
Cl4 C1S Cl3 115.5(9) no
Cl2 C1S Cl3 106.9(8) no
Cl4 C1S H1S 107.7 no
Cl2 C1S H1S 107.7 no
Cl3 C1S H1S 107.7 no
Cl7 C2S Cl5 118(2) no
Cl7 C2S Cl6 114(2) no
Cl5 C2S Cl6 111(2) no
Cl7 C2S H2S 103.7 no
Cl5 C2S H2S 103.6 no
Cl6 C2S H2S 103.7 no

loop_
_geom_bond_atom_site_label_1
_geom_bond_atom_site_label_2
_geom_bond_site_symmetry_2
_geom_bond_distance
_geom_bond_publ_flag
Ru1 B6 . 2.057(9) yes
Ru1 B2 . 2.133(9) yes
Ru1 B4 . 2.205(9) yes
Ru1 B7 . 2.341(9) yes
Ru1 P1 . 2.363(2) yes
Ru1 B5 . 2.392(10) yes
Ru1 Cl1 . 2.482(2) yes
Ru1 B3 . 2.482(9) yes
Ru1 H1 . 1.69(8) yes
P1 C21 . 1.833(8) no
P1 C11 . 1.842(9) no
P1 C31 . 1.843(9) no
P2 C41 . 1.800(9) no
P2 C61 . 1.811(8) no
P2 C51 . 1.824(9) no
P2 B5 . 1.941(10) yes
P3 C71 . 1.796(9) no
P3 C81 . 1.807(9) no
P3 C91 . 1.836(10) no
P3 B3 . 1.928(9) yes
O1 B2 . 1.401(11) yes
O1 C1 . 1.431(10) no
C1 C2 . 1.503(13) no
C1 H1A . 0.9700 no
C1 H1B . 0.9700 no
C2 O2 . 1.422(11) no
C2 H2A . 0.9700 no
C2 H2B . 0.9700 no
O2 H2 . 0.8200 no
O3 C3 . 1.403(10) no
O3 B6 . 1.410(10) yes
C3 C4 . 1.400(15) no
C3 H3A . 0.9700 no
C3 H3B . 0.9700 no
C4 O4 . 1.347(15) no
C4 H4A . 0.9700 no
C4 H4B . 0.9700 no
O4 HO4 . 0.8200 no
C11 C16 . 1.360(13) no
C11 C12 . 1.393(13) no
C12 C13 . 1.388(17) no
C12 H12 . 0.9300 no
C13 C14 . 1.36(2) no
C13 H13 . 0.9300 no
C14 C15 . 1.38(2) no
C14 H14 . 0.9300 no
C15 C16 . 1.364(14) no
C15 H15 . 0.9300 no
C16 H16 . 0.9300 no
C21 C22 . 1.385(12) no
C21 C26 . 1.396(12) no
C22 C23 . 1.357(13) no
C22 H22 . 0.9300 no
C23 C24 . 1.364(15) no
C23 H23 . 0.9300 no
C24 C25 . 1.364(15) no
C24 H24 . 0.9300 no
C25 C26 . 1.371(12) no
C25 H25 . 0.9300 no
C26 H26 . 0.9300 no
C31 C36 . 1.374(14) no
C31 C32 . 1.397(14) no
C32 C33 . 1.389(15) no
C32 H32 . 0.9300 no
C33 C34 . 1.38(2) no
C33 H33 . 0.9300 no
C34 C35 . 1.35(2) no
C34 H34 . 0.9300 no
C35 C36 . 1.387(16) no
C35 H35 . 0.9300 no
C36 H36 . 0.9300 no
C41 C42 . 1.380(14) no
C41 C46 . 1.389(14) no
C42 C43 . 1.359(17) no
C42 H42 . 0.9300 no
C43 C44 . 1.38(2) no
C43 H43 . 0.9300 no
C44 C45 . 1.354(19) no
C44 H44 . 0.9300 no
C45 C46 . 1.369(15) no
C45 H45 . 0.9300 no
C46 H46 . 0.9300 no
C51 C52 . 1.395(13) no
C51 C56 . 1.395(13) no
C52 C53 . 1.360(13) no
C52 H52 . 0.9300 no
C53 C54 . 1.377(16) no
C53 H53 . 0.9300 no
C54 C55 . 1.331(17) no
C54 H54 . 0.9300 no
C55 C56 . 1.379(16) no
C55 H55 . 0.9300 no
C56 H56 . 0.9300 no
C61 C62 . 1.366(12) no
C61 C66 . 1.367(13) no
C62 C63 . 1.379(14) no
C62 H62 . 0.9300 no
C63 C64 . 1.354(16) no
C63 H63 . 0.9300 no
C64 C65 . 1.360(16) no
C64 H64 . 0.9300 no
C65 C66 . 1.382(14) no
C65 H65 . 0.9300 no
C66 H66 . 0.9300 no
C71 C76 . 1.344(12) no
C71 C72 . 1.391(12) no
C72 C73 . 1.362(15) no
C72 H72 . 0.9300 no
C73 C74 . 1.362(16) no
C73 H73 . 0.9300 no
C74 C75 . 1.375(15) no
C74 H74 . 0.9300 no
C75 C76 . 1.391(13) no
C75 H75 . 0.9300 no
C76 H76 . 0.9300 no
C81 C82 . 1.387(14) no
C81 C86 . 1.397(15) no
C82 C83 . 1.403(16) no
C82 H82 . 0.9300 no
C83 C84 . 1.35(2) no
C83 H83 . 0.9300 no
C84 C85 . 1.34(2) no
C84 H84 . 0.9300 no
C85 C86 . 1.423(16) no
C85 H85 . 0.9300 no
C86 H86 . 0.9300 no
C91 C92 . 1.381(14) no
C91 C96 . 1.406(14) no
C92 C93 . 1.361(15) no
C92 H92 . 0.9300 no
C93 C94 . 1.36(2) no
C93 H93 . 0.9300 no
C94 C95 . 1.43(2) no
C94 H94 . 0.9300 no
C95 C96 . 1.322(17) no
C95 H95 . 0.9300 no
C96 H96 . 0.9300 no
B2 B7 . 1.755(13) no
B2 B3 . 1.769(13) no
B2 B8 . 1.789(14) no
B3 B4 . 1.702(13) no
B3 B9 . 1.793(13) no
B3 B8 . 1.792(13) no
B4 B5 . 1.694(13) no
B4 B9 . 1.770(12) no
B4 H4 . 1.11(7) no
B5 B9 . 1.767(13) no
B5 B10 . 1.780(12) no
B5 B6 . 1.807(12) no
B6 B7 . 1.740(13) no
B6 B10 . 1.789(13) no
B7 B10 . 1.759(14) no
B7 B8 . 1.793(13) no
B7 H7 . 1.20(8) no
B8 B9 . 1.770(13) no
B8 B10 . 1.791(13) no
B8 H8 . 1.22(8) no
B9 B10 . 1.792(13) no
B9 H9 . 1.18(6) no
B10 H10 . 0.98(7) no
C1S Cl4 . 1.662(17) no
C1S Cl2 . 1.709(17) no
C1S Cl3 . 1.741(16) no
C1S H1S . 0.9800 no
C2S Cl7 . 1.67(2) no
C2S Cl5 . 1.68(2) no
C2S Cl6 . 1.68(2) no
C2S H2S . 0.9800 no
